data_2216892
loop_
_publ_author_name
'Li-Ping Han'
'Bin Li'
'Jie Liu'

_publ_section_title <i>N</i>-Phenyl-<i>N</i>-{4-[5-(4-pyridyl)-1,3,4-oxadiazol-2-yl]phenyl}aniline
_journal_coeditor_code BG2156
_journal_issue 1
_journal_name_full 'Acta Crystallographica Section E'
_journal_page_first o242
_journal_page_last o242
_journal_paper_doi 10.1107/S1600536807065245
_journal_volume 64
_journal_year 2008
_chemical_formula_iupac 'C25 H18 N4 O'
_chemical_formula_moiety 'C25 H18 N4 O'
_chemical_formula_sum 'C25 H18 N4 O'
_chemical_formula_weight 390.43
_chemical_name_systematic <i>N</i>-Phenyl-<i>N</i>-{4-[5-(4-pyridyl)-1,3,4-oxadiazol-2-yl]phenyl}aniline
_space_group_IT_number 33
_symmetry_cell_setting orthorhombic
_symmetry_space_group_name_Hall 'P 2c -2n'
_symmetry_space_group_name_H-M 'P n a 21'
_atom_sites_solution_hydrogens geom
_atom_sites_solution_primary direct
_atom_sites_solution_secondary difmap
_audit_creation_method SHELXL-97
_cell_angle_alpha 90.00
_cell_angle_beta 90.00
_cell_angle_gamma 90.00
_cell_formula_units_Z 4
_cell_length_a 10.7125(9)
_cell_length_b 14.1797(12)
_cell_length_c 12.7835(11)
_cell_measurement_reflns_used 2767
_cell_measurement_temperature 291(2)
_cell_measurement_theta_max 26.060
_cell_measurement_theta_min 0.967
_cell_volume 1941.8(3)
_computing_cell_refinement 'SAINT (Bruker, 1999)'
_computing_data_collection 'SMART (Bruker, 1997)'
_computing_data_reduction 'SAINT (Bruker, 1999)'
_computing_molecular_graphics 'SHELXTL-Plus (Sheldrick, 1990)'
_computing_publication_material 'SHELXL97 (Sheldrick, 1997)'
_computing_structure_refinement 'SHELXL97 (Sheldrick, 1997)'
_computing_structure_solution 'SHELXS97 (Sheldrick, 1997)'
_diffrn_ambient_temperature 291(2)
_diffrn_measured_fraction_theta_full 1.000
_diffrn_measured_fraction_theta_max 1.000
_diffrn_measurement_device_type 'Bruker APEX CCD area-detector'
_diffrn_measurement_method '\w scans'
_diffrn_radiation_monochromator graphite
_diffrn_radiation_source 'fine-focus sealed tube'
_diffrn_radiation_type MoK\a
_diffrn_radiation_wavelength 0.71073
_diffrn_reflns_av_R_equivalents 0.0611
_diffrn_reflns_av_sigmaI/netI 0.0508
_diffrn_reflns_limit_h_max 13
_diffrn_reflns_limit_h_min -13
_diffrn_reflns_limit_k_max 17
_diffrn_reflns_limit_k_min -9
_diffrn_reflns_limit_l_max 15
_diffrn_reflns_limit_l_min -15
_diffrn_reflns_number 10383
_diffrn_reflns_theta_full 25.00
_diffrn_reflns_theta_max 26.06
_diffrn_reflns_theta_min 2.14
_exptl_absorpt_coefficient_mu 0.084
_exptl_absorpt_correction_T_max 0.98
_exptl_absorpt_correction_T_min 0.970
_exptl_absorpt_correction_type multi-scan
_exptl_absorpt_process_details '(SADABS; Sheldrick, 1996)'
_exptl_crystal_colour yellow
_exptl_crystal_density_diffrn 1.336
_exptl_crystal_density_method 'not measured'
_exptl_crystal_description Block
_exptl_crystal_F_000 816
_exptl_crystal_size_max 0.40
_exptl_crystal_size_mid 0.30
_exptl_crystal_size_min 0.25
_refine_diff_density_max 0.428
_refine_diff_density_min -0.162
_refine_ls_extinction_method none
_refine_ls_goodness_of_fit_ref 0.991
_refine_ls_hydrogen_treatment constr
_refine_ls_matrix_type full
_refine_ls_number_parameters 271
_refine_ls_number_reflns 2015
_refine_ls_number_restraints 1
_refine_ls_restrained_S_all 0.990
_refine_ls_R_factor_all 0.0525
_refine_ls_R_factor_gt 0.0400
_refine_ls_shift/su_max 0.000
_refine_ls_shift/su_mean 0.000
_refine_ls_structure_factor_coef Fsqd
_refine_ls_weighting_details 'calc w=1/[\s^2^(Fo^2^)+(0.0370P)^2^+0.0000P] where P=(Fo^2^+2Fc^2^)/3'
_refine_ls_weighting_scheme calc
_refine_ls_wR_factor_gt 0.0780
_refine_ls_wR_factor_ref 0.0825
_reflns_number_gt 1655
_reflns_number_total 2015
_reflns_threshold_expression I>2\s(I)
_cod_data_source_file bg2156.cif
_cod_data_source_block I
_cod_database_code 2216892
_cod_database_fobs_code 2216892

loop_
_symmetry_equiv_pos_as_xyz
'x, y, z'
'-x, -y, z+1/2'
'-x+1/2, y+1/2, z+1/2'
'x+1/2, -y+1/2, z'

loop_
_atom_site_type_symbol
_atom_site_label
_atom_site_fract_x
_atom_site_fract_y
_atom_site_fract_z
_atom_site_U_iso_or_equiv
_atom_site_adp_type
_atom_site_calc_flag
_atom_site_refinement_flags
_atom_site_occupancy
C C1 1.5156(3) 0.7596(2) 1.1070(3) 0.0377(8) Uani d . 1
H H1 1.5784 0.7860 1.1479 0.045 Uiso calc R 1
C C2 1.4338(3) 0.8198(2) 1.0564(2) 0.0342(8) Uani d . 1
H H2 1.4424 0.8849 1.0627 0.041 Uiso calc R 1
C C3 1.4171(3) 0.6299(2) 1.0426(3) 0.0388(8) Uani d . 1
H H3 1.4105 0.5647 1.0374 0.047 Uiso calc R 1
C C4 1.3304(3) 0.6843(2) 0.9899(3) 0.0349(7) Uani d . 1
H H4 1.2674 0.6561 0.9508 0.042 Uiso calc R 1
C C5 1.3393(3) 0.7817(2) 0.9964(3) 0.0295(7) Uani d . 1
C C6 1.2545(3) 0.8435(2) 0.9402(2) 0.0282(7) Uani d . 1
C C7 1.1064(3) 0.8840(2) 0.8379(2) 0.0288(7) Uani d . 1
C C8 1.0009(3) 0.8726(2) 0.7671(2) 0.0260(7) Uani d . 1
C C9 0.9482(3) 0.7848(2) 0.7485(2) 0.0307(7) Uani d . 1
H H9 0.9841 0.7311 0.7775 0.037 Uiso calc R 1
C C10 0.8425(3) 0.7771(2) 0.6870(2) 0.0311(8) Uani d . 1
H H10 0.8072 0.7181 0.6751 0.037 Uiso calc R 1
C C11 0.9489(3) 0.9523(2) 0.7205(2) 0.0302(7) Uani d . 1
H H11 0.9854 1.0110 0.7307 0.036 Uiso calc R 1
C C12 0.8434(3) 0.9442(2) 0.6590(2) 0.0314(7) Uani d . 1
H H12 0.8089 0.9976 0.6282 0.038 Uiso calc R 1
C C13 0.7889(3) 0.8566(2) 0.6432(2) 0.0302(7) Uani d . 1
C C14 0.7720(3) 0.8032(2) 0.4179(3) 0.0401(8) Uani d . 1
H H14 0.8247 0.8550 0.4234 0.048 Uiso calc R 1
C C15 0.7824(3) 0.7427(3) 0.3339(3) 0.0466(9) Uani d . 1
H H15 0.8437 0.7531 0.2837 0.056 Uiso calc R 1
C C16 0.7030(3) 0.6671(3) 0.3236(3) 0.0439(9) Uani d . 1
H H16 0.7097 0.6268 0.2665 0.053 Uiso calc R 1
C C17 0.6136(3) 0.6518(2) 0.3988(3) 0.0401(8) Uani d . 1
H H17 0.5591 0.6012 0.3917 0.048 Uiso calc R 1
C C18 0.6034(3) 0.7103(2) 0.4850(3) 0.0362(8) Uani d . 1
H H18 0.5436 0.6984 0.5361 0.043 Uiso calc R 1
C C19 0.6827(3) 0.7865(2) 0.4944(3) 0.0300(7) Uani d . 1
C C20 0.5715(3) 0.9019(2) 0.6056(2) 0.0303(7) Uani d . 1
C C21 0.4767(3) 0.9129(2) 0.5323(3) 0.0352(8) Uani d . 1
H H21 0.4856 0.8871 0.4658 0.042 Uiso calc R 1
C C22 0.3683(3) 0.9621(2) 0.5579(3) 0.0422(9) Uani d . 1
H H22 0.3058 0.9691 0.5080 0.051 Uiso calc R 1
C C23 0.3527(3) 1.0006(2) 0.6560(3) 0.0431(9) Uani d . 1
H H23 0.2795 1.0324 0.6730 0.052 Uiso calc R 1
C C24 0.4465(3) 0.9913(2) 0.7281(3) 0.0409(8) Uani d . 1
H H24 0.4373 1.0186 0.7938 0.049 Uiso calc R 1
C C25 0.5545(3) 0.9421(2) 0.7050(3) 0.0336(7) Uani d . 1
H H25 0.6163 0.9357 0.7556 0.040 Uiso calc R 1
N N1 1.5097(2) 0.66508(19) 1.1004(2) 0.0380(7) Uani d . 1
N N2 1.2517(2) 0.93454(17) 0.9404(2) 0.0348(6) Uani d . 1
N N3 1.1540(2) 0.96137(17) 0.8743(2) 0.0351(6) Uani d . 1
N N4 0.6774(2) 0.84778(18) 0.58321(19) 0.0327(6) Uani d . 1
O O1 1.16472(18) 0.80569(14) 0.87666(16) 0.0305(5) Uani d . 1

loop_
_atom_site_aniso_label
_atom_site_aniso_U_11
_atom_site_aniso_U_22
_atom_site_aniso_U_33
_atom_site_aniso_U_12
_atom_site_aniso_U_13
_atom_site_aniso_U_23
C1 0.0346(19) 0.041(2) 0.0379(19) -0.0005(16) -0.0046(16) -0.0011(16)
C2 0.0351(18) 0.0318(18) 0.0356(18) -0.0032(14) -0.0042(15) -0.0010(15)
C3 0.045(2) 0.0301(18) 0.042(2) 0.0010(15) 0.0019(17) 0.0038(16)
C4 0.0359(18) 0.0350(19) 0.0339(17) 0.0002(15) -0.0024(16) -0.0048(16)
C5 0.0289(16) 0.0333(18) 0.0264(15) 0.0002(14) 0.0040(14) -0.0003(15)
C6 0.0277(16) 0.0311(18) 0.0259(15) -0.0001(14) 0.0001(13) -0.0026(15)
C7 0.0333(17) 0.0258(17) 0.0272(16) 0.0017(14) 0.0043(14) 0.0007(14)
C8 0.0293(16) 0.0286(16) 0.0202(15) 0.0015(13) 0.0023(13) -0.0012(13)
C9 0.0405(18) 0.0240(16) 0.0276(17) 0.0045(14) -0.0001(15) 0.0010(14)
C10 0.0401(19) 0.0235(16) 0.0298(17) -0.0036(15) 0.0019(14) -0.0060(14)
C11 0.0370(18) 0.0215(16) 0.0320(17) -0.0020(13) -0.0016(14) -0.0014(14)
C12 0.0404(19) 0.0246(17) 0.0290(17) 0.0033(14) -0.0048(15) -0.0013(14)
C13 0.0331(18) 0.0319(18) 0.0255(16) 0.0032(14) -0.0013(14) -0.0046(14)
C14 0.039(2) 0.043(2) 0.039(2) -0.0064(16) -0.0003(16) -0.0032(17)
C15 0.045(2) 0.061(3) 0.0339(19) -0.0094(19) 0.0065(17) -0.0104(19)
C16 0.046(2) 0.051(2) 0.0353(19) 0.0038(18) -0.0044(17) -0.0171(18)
C17 0.042(2) 0.0353(19) 0.043(2) -0.0031(16) -0.0064(17) -0.0119(17)
C18 0.0325(17) 0.043(2) 0.0335(17) -0.0034(15) 0.0020(15) -0.0056(17)
C19 0.0282(16) 0.0310(17) 0.0308(16) 0.0034(14) -0.0041(14) -0.0037(15)
C20 0.0330(18) 0.0243(16) 0.0337(17) -0.0055(14) 0.0009(14) 0.0037(14)
C21 0.0392(19) 0.0337(18) 0.0326(18) -0.0050(15) 0.0013(15) 0.0010(15)
C22 0.038(2) 0.0335(19) 0.055(2) -0.0006(16) -0.0036(17) 0.0073(19)
C23 0.038(2) 0.037(2) 0.054(2) 0.0032(16) 0.0106(18) 0.0001(18)
C24 0.047(2) 0.0340(19) 0.042(2) 0.0004(17) 0.0142(18) -0.0038(16)
C25 0.0373(19) 0.0295(17) 0.0341(18) -0.0020(15) 0.0022(15) -0.0010(15)
N1 0.0404(16) 0.0352(16) 0.0384(16) 0.0037(14) -0.0030(14) 0.0026(14)
N2 0.0363(15) 0.0314(15) 0.0366(15) 0.0009(12) -0.0068(13) 0.0016(13)
N3 0.0356(15) 0.0306(15) 0.0389(15) 0.0001(12) -0.0070(13) -0.0010(13)
N4 0.0290(14) 0.0345(15) 0.0346(15) 0.0025(12) -0.0057(12) -0.0114(13)
O1 0.0343(12) 0.0282(12) 0.0291(11) 0.0017(9) -0.0038(10) -0.0009(10)

loop_
_atom_type_symbol
_atom_type_description
_atom_type_scat_dispersion_real
_atom_type_scat_dispersion_imag
_atom_type_scat_source
C C 0.0033 0.0016 'International Tables Vol C Tables 4.2.6.8 and 6.1.1.4'
H H 0.0000 0.0000 'International Tables Vol C Tables 4.2.6.8 and 6.1.1.4'
N N 0.0061 0.0033 'International Tables Vol C Tables 4.2.6.8 and 6.1.1.4'
O O 0.0106 0.0060 'International Tables Vol C Tables 4.2.6.8 and 6.1.1.4'

loop_
_geom_angle_atom_site_label_1
_geom_angle_atom_site_label_2
_geom_angle_atom_site_label_3
_geom_angle
N1 C1 C2 123.8(3)
N1 C1 H1 118.1
C2 C1 H1 118.1
C5 C2 C1 118.8(3)
C5 C2 H2 120.6
C1 C2 H2 120.6
N1 C3 C4 124.2(3)
N1 C3 H3 117.9
C4 C3 H3 117.9
C3 C4 C5 118.7(3)
C3 C4 H4 120.7
C5 C4 H4 120.7
C2 C5 C4 118.3(3)
C2 C5 C6 119.8(3)
C4 C5 C6 121.9(3)
N2 C6 O1 112.1(3)
N2 C6 C5 128.1(3)
O1 C6 C5 119.8(3)
N3 C7 O1 112.2(3)
N3 C7 C8 128.5(3)
O1 C7 C8 119.3(3)
C9 C8 C11 119.4(3)
C9 C8 C7 121.4(3)
C11 C8 C7 119.1(3)
C10 C9 C8 120.2(3)
C10 C9 H9 119.9
C8 C9 H9 119.9
C9 C10 C13 120.3(3)
C9 C10 H10 119.8
C13 C10 H10 119.8
C12 C11 C8 120.3(3)
C12 C11 H11 119.9
C8 C11 H11 119.9
C11 C12 C13 120.1(3)
C11 C12 H12 120.0
C13 C12 H12 120.0
C10 C13 C12 119.8(3)
C10 C13 N4 119.6(3)
C12 C13 N4 120.6(3)
C15 C14 C19 119.9(3)
C15 C14 H14 120.0
C19 C14 H14 120.0
C16 C15 C14 120.6(3)
C16 C15 H15 119.7
C14 C15 H15 119.7
C17 C16 C15 119.2(3)
C17 C16 H16 120.4
C15 C16 H16 120.4
C16 C17 C18 121.2(3)
C16 C17 H17 119.4
C18 C17 H17 119.4
C19 C18 C17 119.4(3)
C19 C18 H18 120.3
C17 C18 H18 120.3
C18 C19 C14 119.7(3)
C18 C19 N4 121.3(3)
C14 C19 N4 118.9(3)
C21 C20 N4 121.1(3)
C21 C20 C25 118.0(3)
N4 C20 C25 120.8(3)
C20 C21 C22 120.4(3)
C20 C21 H21 119.8
C22 C21 H21 119.8
C23 C22 C21 120.9(3)
C23 C22 H22 119.6
C21 C22 H22 119.6
C24 C23 C22 119.0(3)
C24 C23 H23 120.5
C22 C23 H23 120.5
C23 C24 C25 121.2(3)
C23 C24 H24 119.4
C25 C24 H24 119.4
C24 C25 C20 120.4(3)
C24 C25 H25 119.8
C20 C25 H25 119.8
C3 N1 C1 116.3(3)
C6 N2 N3 106.8(2)
C7 N3 N2 106.3(2)
C20 N4 C13 121.4(2)
C20 N4 C19 121.8(2)
C13 N4 C19 116.6(2)
C7 O1 C6 102.6(2)

loop_
_geom_bond_atom_site_label_1
_geom_bond_atom_site_label_2
_geom_bond_distance
C1 N1 1.344(4)
C1 C2 1.384(4)
C1 H1 0.9300
C2 C5 1.380(4)
C2 H2 0.9300
C3 N1 1.333(4)
C3 C4 1.382(4)
C3 H3 0.9300
C4 C5 1.387(4)
C4 H4 0.9300
C5 C6 1.452(4)
C6 N2 1.292(3)
C6 O1 1.368(3)
C7 N3 1.296(4)
C7 O1 1.367(3)
C7 C8 1.456(4)
C8 C9 1.387(4)
C8 C11 1.393(4)
C9 C10 1.383(4)
C9 H9 0.9300
C10 C13 1.384(4)
C10 H10 0.9300
C11 C12 1.381(4)
C11 H11 0.9300
C12 C13 1.388(4)
C12 H12 0.9300
C13 N4 1.425(4)
C14 C15 1.380(4)
C14 C19 1.388(4)
C14 H14 0.9300
C15 C16 1.375(5)
C15 H15 0.9300
C16 C17 1.374(5)
C16 H16 0.9300
C17 C18 1.383(4)
C17 H17 0.9300
C18 C19 1.380(4)
C18 H18 0.9300
C19 N4 1.430(4)
C20 C21 1.390(4)
C20 N4 1.399(4)
C20 C25 1.405(4)
C21 C22 1.393(4)
C21 H21 0.9300
C22 C23 1.379(5)
C22 H22 0.9300
C23 C24 1.370(5)
C23 H23 0.9300
C24 C25 1.383(4)
C24 H24 0.9300
C25 H25 0.9300
N2 N3 1.398(3)

loop_
_geom_torsion_atom_site_label_1
_geom_torsion_atom_site_label_2
_geom_torsion_atom_site_label_3
_geom_torsion_atom_site_label_4
_geom_torsion
N1 C1 C2 C5 0.8(5)
N1 C3 C4 C5 0.3(5)
C1 C2 C5 C4 0.2(5)
C1 C2 C5 C6 -178.3(3)
C3 C4 C5 C2 -0.7(5)
C3 C4 C5 C6 177.8(3)
C2 C5 C6 N2 -2.4(5)
C4 C5 C6 N2 179.2(3)
C2 C5 C6 O1 176.7(3)
C4 C5 C6 O1 -1.7(4)
N3 C7 C8 C9 -169.3(3)
O1 C7 C8 C9 8.3(4)
N3 C7 C8 C11 8.1(5)
O1 C7 C8 C11 -174.3(3)
C11 C8 C9 C10 -2.2(4)
C7 C8 C9 C10 175.2(3)
C8 C9 C10 C13 0.3(4)
C9 C8 C11 C12 2.1(4)
C7 C8 C11 C12 -175.4(3)
C8 C11 C12 C13 -0.2(4)
C9 C10 C13 C12 1.6(4)
C9 C10 C13 N4 -177.7(3)
C11 C12 C13 C10 -1.6(4)
C11 C12 C13 N4 177.7(3)
C19 C14 C15 C16 1.6(5)
C14 C15 C16 C17 -0.7(5)
C15 C16 C17 C18 -0.8(5)
C16 C17 C18 C19 1.3(5)
C17 C18 C19 C14 -0.4(5)
C17 C18 C19 N4 -178.6(3)
C15 C14 C19 C18 -1.1(5)
C15 C14 C19 N4 177.2(3)
N4 C20 C21 C22 176.1(3)
C25 C20 C21 C22 -0.3(4)
C20 C21 C22 C23 -0.2(5)
C21 C22 C23 C24 1.2(5)
C22 C23 C24 C25 -1.7(5)
C23 C24 C25 C20 1.2(5)
C21 C20 C25 C24 -0.2(4)
N4 C20 C25 C24 -176.6(3)
C4 C3 N1 C1 0.7(5)
C2 C1 N1 C3 -1.2(5)
O1 C6 N2 N3 0.7(3)
C5 C6 N2 N3 179.8(3)
O1 C7 N3 N2 1.0(3)
C8 C7 N3 N2 178.8(3)
C6 N2 N3 C7 -1.0(3)
C21 C20 N4 C13 162.2(3)
C25 C20 N4 C13 -21.5(4)
C21 C20 N4 C19 -12.8(4)
C25 C20 N4 C19 163.5(3)
C10 C13 N4 C20 126.7(3)
C12 C13 N4 C20 -52.7(4)
C10 C13 N4 C19 -58.1(4)
C12 C13 N4 C19 122.6(3)
C18 C19 N4 C20 -63.3(4)
C14 C19 N4 C20 118.5(3)
C18 C19 N4 C13 121.5(3)
C14 C19 N4 C13 -56.7(4)
N3 C7 O1 C6 -0.6(3)
C8 C7 O1 C6 -178.6(2)
N2 C6 O1 C7 -0.1(3)
C5 C6 O1 C7 -179.3(3)

loop_
_cod_related_entry_id
_cod_related_entry_database
_cod_related_entry_code
1 ChemSpider 21119767
